data_1544671
loop_
_publ_author_name
'Tokonami, M.'
'Horiuchi, H.'
'Nakano, A.'
'Akimoto, S.'
'Morimoto, N.'

_publ_section_title
;
 The crystal structure of the pyroxene-type MnSiO3
;
_journal_name_full 'Mineralogical Journal'
_journal_page_first 424
_journal_page_last 426
_journal_volume 9
_journal_year 1979
_chemical_formula_sum 'Mn O3 Si'
_chemical_name_common MnSiO3
_chemical_name_mineral 'MnSiO3 pyroxene'
_space_group_IT_number 14
_space_group_name_H-M_alt 'P 1 21/c 1'
_symmetry_space_group_name_Hall '-P 2ybc'
_symmetry_space_group_name_H-M 'P 1 21/c 1'
_cell_angle_alpha 90
_cell_angle_beta 108.22(1)
_cell_angle_gamma 90
_cell_formula_units_Z 8
_cell_length_a 9.864(2)
_cell_length_b 9.17900
_cell_length_c 5.298(1)
_cell_volume 455.64(13)
_cod_data_source_file MnSiO3-px.cif
_cod_data_source_block MnSiO3-px
_cod_original_formula_sum 'Mn Si O3'
_cod_database_code 1544671

loop_
_space_group_symop_operation_xyz
'x, y, z'
'-x, -y, -z'
'-x, y+1/2, -z+1/2'
'x, -y+1/2, z+1/2'

loop_
_atom_site_label
_atom_site_occupancy
_atom_site_fract_x
_atom_site_fract_y
_atom_site_fract_z
_atom_site_adp_type
_atom_site_B_iso_or_equiv
_atom_site_type_symbol
M1 1.0 0.25100(10) 0.65070(10) 0.2319(2) Biso 0.750000 Mn
M2 1.0 0.25350(10) 0.01810(10) 0.2292(2) Biso 0.970000 Mn
SiA 1.0 0.0431(2) 0.3385(2) 0.2862(4) Biso 0.490000 Si
SiB 1.0 0.5498(2) 0.8354(2) 0.2448(4) Biso 0.510000 Si
O1A 1.0 0.8709(7) 0.3413(7) 0.1788(10) Biso 0.630000 O
O2A 1.0 0.1206(7) 0.4942(7) 0.3362(10) Biso 0.760000 O
O3A 1.0 0.1024(7) 0.2633(7) 0.5870(11) Biso 0.770000 O
O1B 1.0 0.3774(7) 0.8410(7) 0.1454(10) Biso 0.650000 O
O2B 1.0 0.6294(7) 0.9815(7) 0.3750(11) Biso 0.880000 O
O3B 1.0 0.6017(7) 0.7106(7) 0.4851(11) Biso 0.730000 O
